data_7250044
loop_
_publ_author_name
'Zhao, Fang-Hua'
'Li, Yu-Shuo'
'Li, Shu-Qi'
'Wu, Xiao-Hong'
'He, Yuan-Chun'
'Li, Zhong-Lin'

_publ_section_title
;
 A stable two-fold interpenetrated 3D Zn(ii) MOF for fluorescence sensing
 of uric acid and tryptophan
;
_journal_issue 14
_journal_name_full CrystEngComm
_journal_page_first 2223
_journal_page_last 2232
_journal_paper_doi 10.1039/D4CE01283F
_journal_volume 27
_journal_year 2025
_chemical_formula_sum 'C98 H90 N16 O17 Zn4'
_chemical_formula_weight 2025.33
_space_group_crystal_system monoclinic
_space_group_IT_number 14
_space_group_name_Hall '-P 2ybc'
_space_group_name_H-M_alt 'P 1 21/c 1'
_atom_sites_solution_hydrogens geom
_audit_creation_method SHELXL-2018/3
_audit_update_record
;
2025-02-19 deposited with the CCDC.	2025-02-27 downloaded from the CCDC.
;
_cell_angle_alpha 90
_cell_angle_beta 97.572(2)
_cell_angle_gamma 90
_cell_formula_units_Z 2
_cell_length_a 17.9836(9)
_cell_length_b 17.9846(8)
_cell_length_c 14.1550(7)
_cell_measurement_reflns_used 9918
_cell_measurement_temperature 293(2)
_cell_measurement_theta_max 28.35
_cell_measurement_theta_min 2.54
_cell_volume 4538.2(4)
_computing_cell_refinement 'Bruker SAINT'
_computing_data_collection 'Bruker APEX2'
_computing_data_reduction 'Bruker SAINT'
_computing_molecular_graphics 'Bruker SHELXTL'
_computing_publication_material 'Bruker SHELXTL'
_computing_structure_refinement 'SHELXL-2018/3 (Sheldrick, 2018)'
_computing_structure_solution 'SHELXT 2014/5 (Sheldrick, 2014)'
_diffrn_ambient_temperature 293(2)
_diffrn_measured_fraction_theta_full 0.998
_diffrn_measured_fraction_theta_max 0.998
_diffrn_measurement_device_type 'Bruker APEX-II CCD'
_diffrn_measurement_method '\f and \w scans'
_diffrn_radiation_type MoK\a
_diffrn_radiation_wavelength 0.71073
_diffrn_reflns_av_R_equivalents 0.0467
_diffrn_reflns_av_unetI/netI 0.0230
_diffrn_reflns_Laue_measured_fraction_full 0.998
_diffrn_reflns_Laue_measured_fraction_max 0.998
_diffrn_reflns_limit_h_max 21
_diffrn_reflns_limit_h_min -21
_diffrn_reflns_limit_k_max 21
_diffrn_reflns_limit_k_min -21
_diffrn_reflns_limit_l_max 16
_diffrn_reflns_limit_l_min -16
_diffrn_reflns_number 76211
_diffrn_reflns_point_group_measured_fraction_full 0.998
_diffrn_reflns_point_group_measured_fraction_max 0.998
_diffrn_reflns_theta_full 24.998
_diffrn_reflns_theta_max 24.998
_diffrn_reflns_theta_min 2.265
_exptl_absorpt_coefficient_mu 1.123
_exptl_absorpt_correction_T_max 0.7458
_exptl_absorpt_correction_T_min 0.5826
_exptl_absorpt_correction_type multi-scan
_exptl_absorpt_process_details
;
 SADABS 2016/2: Krause, L., Herbst-Irmer, R., Sheldrick G.M. & Stalke D.,
 J. Appl. Cryst. 48 (2015) 3-10
;
_exptl_crystal_colour colorless
_exptl_crystal_density_diffrn 1.482
_exptl_crystal_description block
_exptl_crystal_F_000 2092
_exptl_crystal_size_max 0.200
_exptl_crystal_size_mid 0.200
_exptl_crystal_size_min 0.200
_refine_diff_density_max 0.829
_refine_diff_density_min -0.580
_refine_diff_density_rms 0.067
_refine_ls_extinction_method none
_refine_ls_goodness_of_fit_ref 1.016
_refine_ls_hydrogen_treatment constr
_refine_ls_matrix_type full
_refine_ls_number_parameters 626
_refine_ls_number_reflns 7980
_refine_ls_number_restraints 3
_refine_ls_restrained_S_all 1.017
_refine_ls_R_factor_all 0.0492
_refine_ls_R_factor_gt 0.0376
_refine_ls_shift/su_max 0.001
_refine_ls_shift/su_mean 0.000
_refine_ls_structure_factor_coef Fsqd
_refine_ls_weighting_details 'w=1/[\s^2^(Fo^2^)+(0.0566P)^2^+4.5642P] where P=(Fo^2^+2Fc^2^)/3'
_refine_ls_weighting_scheme calc
_refine_ls_wR_factor_gt 0.0997
_refine_ls_wR_factor_ref 0.1072
_reflns_Friedel_coverage 0.000
_reflns_number_gt 6606
_reflns_number_total 7980
_reflns_threshold_expression 'I > 2\s(I)'
_cod_data_source_file d4ce01283f2.cif
_cod_data_source_block ceshi_0m
_cod_depositor_comments 'Adding full bibliography for 7250044.cif.'
_cod_original_sg_symbol_H-M 'P 21/c'
_cod_database_code 7250044
_shelx_shelxl_version_number 2018/3
_shelx_space_group_comment
;
The symmetry employed for this shelxl refinement is uniquely defined
by the following loop, which should always be used as a source of
symmetry information in preference to the above space-group names.
They are only intended as comments.
;
_shelx_estimated_absorpt_t_min 0.807
_shelx_estimated_absorpt_t_max 0.807

loop_
_space_group_symop_operation_xyz
'x, y, z'
'-x, y+1/2, -z+1/2'
'-x, -y, -z'
'x, -y-1/2, z-1/2'

loop_
_atom_site_label
_atom_site_type_symbol
_atom_site_fract_x
_atom_site_fract_y
_atom_site_fract_z
_atom_site_U_iso_or_equiv
_atom_site_adp_type
_atom_site_occupancy
_atom_site_site_symmetry_order
_atom_site_calc_flag
_atom_site_refinement_flags_posn
_atom_site_refinement_flags_adp
_atom_site_refinement_flags_occupancy
_atom_site_disorder_assembly
_atom_site_disorder_group
C4 C 0.7006(2) 0.4381(2) 0.4445(2) 0.0510(9) Uani 1 1 d . . . . .
H4 H 0.697519 0.450302 0.507696 0.061 Uiso 1 1 calc R U . . .
C2 C 0.68505(17) 0.43865(16) 0.2878(2) 0.0367(7) Uani 1 1 d . . . . .
C6 C 0.4387(2) 0.41793(19) 0.3668(3) 0.0529(9) Uani 1 1 d . . . . .
H6 H 0.426406 0.367978 0.371634 0.064 Uiso 1 1 calc R U . . .
C7 C 0.5127(2) 0.43941(18) 0.3690(2) 0.0485(8) Uani 1 1 d . . . . .
H7 H 0.549997 0.403253 0.374771 0.058 Uiso 1 1 calc R U . . .
C8 C 0.53258(17) 0.51317(16) 0.3630(2) 0.0375(7) Uani 1 1 d . . . . .
C9 C 0.47603(17) 0.56809(16) 0.3552(2) 0.0352(6) Uani 1 1 d . . . . .
C10 C 0.40219(18) 0.54533(18) 0.3517(2) 0.0441(8) Uani 1 1 d . . . . .
H10 H 0.364299 0.580866 0.345476 0.053 Uiso 1 1 calc R U . . .
C11 C 0.3835(2) 0.4714(2) 0.3573(3) 0.0517(8) Uani 1 1 d . . . . .
H11 H 0.333410 0.457540 0.354609 0.062 Uiso 1 1 calc R U . . .
C12 C 0.49787(17) 0.64952(16) 0.3518(2) 0.0413(7) Uani 1 1 d . . . . .
H12A H 0.539070 0.659212 0.401756 0.050 Uiso 1 1 calc R U . . .
H12B H 0.515315 0.659757 0.291156 0.050 Uiso 1 1 calc R U . . .
C13 C 0.3780(2) 0.7074(2) 0.1930(2) 0.0629(11) Uani 1 1 d . . . . .
H13A H 0.332830 0.727720 0.158995 0.094 Uiso 1 1 calc R U . . .
H13B H 0.379386 0.654749 0.182032 0.094 Uiso 1 1 calc R U . . .
H13C H 0.420701 0.730379 0.170921 0.094 Uiso 1 1 calc R U . . .
C14 C 0.37961(17) 0.72177(16) 0.2966(2) 0.0360(7) Uani 1 1 d . . . . .
C15 C 0.35350(19) 0.76176(19) 0.4325(2) 0.0454(8) Uani 1 1 d . . . . .
H15 H 0.328764 0.784750 0.478301 0.055 Uiso 1 1 calc R U . . .
C16 C 0.41925(19) 0.72586(18) 0.4501(2) 0.0452(8) Uani 1 1 d . . . . .
H16 H 0.448168 0.719692 0.509096 0.054 Uiso 1 1 calc R U . . .
C17 C 0.15763(17) 0.82540(16) 0.4296(2) 0.0380(7) Uani 1 1 d . . . . .
C18 C 0.10608(15) 0.86220(15) 0.4916(2) 0.0320(6) Uani 1 1 d . . . . .
C19 C 0.09012(16) 0.82913(15) 0.5769(2) 0.0346(6) Uani 1 1 d . . . . .
C21 C 0.03652(18) 0.86102(17) 0.6251(2) 0.0413(7) Uani 1 1 d . . . . .
H21 H 0.023507 0.837688 0.679232 0.050 Uiso 1 1 calc R U . . .
C22 C 0.00171(18) 0.92676(17) 0.5950(2) 0.0415(7) Uani 1 1 d . . . . .
H22 H -0.034466 0.946492 0.629071 0.050 Uiso 1 1 calc R U . . .
C23 C 0.01913(15) 0.96409(14) 0.5155(2) 0.0305(6) Uani 1 1 d . . . . .
C24 C 0.07085(16) 0.92979(15) 0.4639(2) 0.0334(6) Uani 1 1 d . . . . .
H24 H 0.082371 0.952833 0.408833 0.040 Uiso 1 1 calc R U . . .
C25 C 0.47805(19) 0.46618(19) 1.0093(2) 0.0479(9) Uani 1 1 d . . . . .
C26 C 0.4540(3) 0.4542(3) 1.0977(3) 0.0931(19) Uani 1 1 d . . . . .
H26 H 0.466437 0.488243 1.146678 0.112 Uiso 1 1 calc R U . . .
C27 C 0.4121(3) 0.3925(3) 1.1134(3) 0.0872(17) Uani 1 1 d . . . . .
H27 H 0.398042 0.385085 1.173677 0.105 Uiso 1 1 calc R U . . .
C28 C 0.39031(18) 0.34146(18) 1.0432(2) 0.0442(8) Uani 1 1 d . . . . .
C29 C 0.41502(15) 0.35159(15) 0.95458(19) 0.0316(6) Uani 1 1 d . . . . .
C30 C 0.45975(16) 0.41261(16) 0.9407(2) 0.0344(6) Uani 1 1 d . . . . .
H30 H 0.478129 0.417460 0.882642 0.041 Uiso 1 1 calc R U . . .
C31 C 0.39021(18) 0.30496(15) 0.8678(2) 0.0375(7) Uani 1 1 d . . . . .
C33 C 0.1785(2) 0.4292(2) 0.8004(3) 0.0615(10) Uani 1 1 d . . . . .
H33A H 0.134526 0.403970 0.815562 0.092 Uiso 1 1 calc R U . . .
H33B H 0.176309 0.480589 0.818072 0.092 Uiso 1 1 calc R U . . .
H33C H 0.222346 0.406668 0.834901 0.092 Uiso 1 1 calc R U . . .
C34 C 0.18217(17) 0.42342(16) 0.6966(2) 0.0391(7) Uani 1 1 d . . . . .
C35 C 0.1600(2) 0.4455(2) 0.5437(3) 0.0564(9) Uani 1 1 d . . . . .
H35 H 0.141143 0.466085 0.485116 0.068 Uiso 1 1 calc R U . . .
C36 C 0.20767(19) 0.38806(18) 0.5581(2) 0.0483(8) Uani 1 1 d . . . . .
H36 H 0.228063 0.362047 0.510876 0.058 Uiso 1 1 calc R U . . .
C37 C 0.09174(18) 0.52701(18) 0.6491(3) 0.0520(9) Uani 1 1 d . . . . .
H37A H 0.089136 0.563464 0.598252 0.062 Uiso 1 1 calc R U . . .
H37B H 0.110488 0.551854 0.708274 0.062 Uiso 1 1 calc R U . . .
C38 C 0.01320(18) 0.49734(17) 0.6557(2) 0.0451(8) Uani 1 1 d . . . . .
C39 C -0.0096(2) 0.4275(2) 0.6212(3) 0.0605(10) Uani 1 1 d . . . . .
H39 H 0.023945 0.398121 0.593116 0.073 Uiso 1 1 calc R U . . .
C40 C -0.0801(2) 0.4005(2) 0.6273(3) 0.0705(12) Uani 1 1 d . . . . .
H40 H -0.094226 0.353969 0.602537 0.085 Uiso 1 1 calc R U . . .
C41 C -0.1294(2) 0.4425(3) 0.6702(3) 0.0710(12) Uani 1 1 d . . . . .
H41 H -0.176777 0.424039 0.676726 0.085 Uiso 1 1 calc R U . . .
C42 C -0.1085(2) 0.5131(2) 0.7040(3) 0.0615(10) Uani 1 1 d . . . . .
H42 H -0.142499 0.541887 0.732123 0.074 Uiso 1 1 calc R U . . .
C43 C -0.03756(18) 0.54150(19) 0.6964(2) 0.0456(8) Uani 1 1 d . . . . .
C49 C 0.7567(6) 0.5709(5) 0.8296(9) 0.095(3) Uani 0.5 1 d D . P . .
C50 C 0.7535(10) 0.5070(9) 0.8976(14) 0.277(17) Uani 0.5 1 d D . P . .
N3 N 0.43539(14) 0.70002(13) 0.36386(18) 0.0366(6) Uani 1 1 d . . . . .
N4 N 0.32809(13) 0.75943(13) 0.33620(17) 0.0355(5) Uani 1 1 d . . . . .
N7 N 0.14418(15) 0.46804(14) 0.6308(2) 0.0456(7) Uani 1 1 d . . . . .
N8 N 0.22143(14) 0.37402(13) 0.65418(18) 0.0376(6) Uani 1 1 d . . . . .
O1 O 0.16996(11) 0.85864(11) 0.35459(13) 0.0375(5) Uani 1 1 d . . . . .
O2 O 0.18247(16) 0.76341(14) 0.4511(2) 0.0666(8) Uani 1 1 d . . . . .
O5 O 0.32388(15) 0.31647(15) 0.83315(18) 0.0640(7) Uani 1 1 d . . . . .
O6 O 0.43564(16) 0.26516(15) 0.8338(2) 0.0704(8) Uani 1 1 d . . . . .
O9 O 0.7396(7) 0.4358(8) 0.862(2) 0.47(3) Uani 0.5 1 d D . P . .
Zn1 Zn 0.23093(2) 0.80410(2) 0.27027(2) 0.03015(10) Uani 1 1 d . . . . .
Zn2 Zn 0.26820(2) 0.28174(2) 0.71613(2) 0.03202(10) Uani 1 1 d . . . . .
C20 C 0.12685(17) 0.75972(17) 0.6230(2) 0.0387(7) Uani 1 1 d . . . . .
O3 O 0.18521(13) 0.77303(12) 0.68350(17) 0.0508(6) Uani 1 1 d . . . . .
O4 O 0.09677(14) 0.69943(12) 0.6088(2) 0.0568(6) Uani 1 1 d . . . . .
O8 O 0.34735(15) 0.21689(14) 1.0241(2) 0.0630(7) Uani 1 1 d . . . . .
C32 C 0.34374(17) 0.27590(18) 1.0658(2) 0.0400(7) Uani 1 1 d . . . . .
O7 O 0.30325(14) 0.28891(12) 1.13153(17) 0.0539(6) Uani 1 1 d . . . . .
N2 N 0.66566(14) 0.47421(14) 0.36508(19) 0.0419(6) Uani 1 1 d . . . . .
C5 C 0.61357(18) 0.53694(17) 0.3657(3) 0.0475(8) Uani 1 1 d . . . . .
H5A H 0.617970 0.568358 0.310978 0.057 Uiso 1 1 calc R U . . .
H5B H 0.627895 0.566353 0.422595 0.057 Uiso 1 1 calc R U . . .
N1 N 0.73057(13) 0.38269(13) 0.31489(17) 0.0328(5) Uani 1 1 d . . . . .
C3 C 0.73983(18) 0.38176(18) 0.4133(2) 0.0426(7) Uani 1 1 d . . . . .
H3 H 0.768602 0.347665 0.451640 0.051 Uiso 1 1 calc R U . . .
C1 C 0.6580(2) 0.4586(2) 0.1881(3) 0.0630(10) Uani 1 1 d . . . . .
H1A H 0.691401 0.438316 0.147056 0.094 Uiso 1 1 calc R U . . .
H1B H 0.656522 0.511711 0.181715 0.094 Uiso 1 1 calc R U . . .
H1C H 0.608619 0.438653 0.170563 0.094 Uiso 1 1 calc R U . . .
N6 N -0.07793(15) 0.67098(16) 0.7172(2) 0.0475(7) Uani 1 1 d . . . . .
C45 C -0.12439(19) 0.6942(2) 0.7783(2) 0.0495(8) Uani 1 1 d . . . . .
C48 C -0.01557(19) 0.6190(2) 0.7337(3) 0.0528(9) Uani 1 1 d . . . . .
H48A H 0.001507 0.616127 0.801561 0.063 Uiso 1 1 calc R U . . .
H48B H 0.025717 0.637163 0.702473 0.063 Uiso 1 1 calc R U . . .
N5 N -0.18025(15) 0.73283(15) 0.73319(18) 0.0450(6) Uani 1 1 d . . . . .
C46 C -0.1686(2) 0.7358(2) 0.6395(2) 0.0546(9) Uani 1 1 d . . . . .
H46 H -0.199433 0.759734 0.590962 0.066 Uiso 1 1 calc R U . . .
C47 C -0.1055(2) 0.6984(2) 0.6293(3) 0.0577(10) Uani 1 1 d . . . . .
H47 H -0.084504 0.692243 0.573163 0.069 Uiso 1 1 calc R U . . .
C44 C -0.1116(3) 0.6799(3) 0.8829(3) 0.0923(18) Uani 1 1 d . . . . .
H44A H -0.063767 0.699811 0.909183 0.138 Uiso 1 1 calc R U . . .
H44B H -0.112264 0.627291 0.894328 0.138 Uiso 1 1 calc R U . . .
H44C H -0.150466 0.703356 0.912648 0.138 Uiso 1 1 calc R U . . .

loop_
_atom_site_aniso_label
_atom_site_aniso_U_11
_atom_site_aniso_U_22
_atom_site_aniso_U_33
_atom_site_aniso_U_23
_atom_site_aniso_U_13
_atom_site_aniso_U_12
C4 0.056(2) 0.056(2) 0.0425(18) -0.0004(15) 0.0139(16) 0.0195(17)
C2 0.0331(16) 0.0336(15) 0.0438(17) 0.0031(13) 0.0064(13) 0.0086(12)
C6 0.068(2) 0.0360(17) 0.058(2) -0.0050(15) 0.0176(18) -0.0051(16)
C7 0.054(2) 0.0343(16) 0.059(2) -0.0003(15) 0.0161(17) 0.0108(15)
C8 0.0399(17) 0.0333(15) 0.0409(16) -0.0021(13) 0.0110(13) 0.0085(13)
C9 0.0353(16) 0.0359(15) 0.0356(15) 0.0006(12) 0.0089(13) 0.0058(12)
C10 0.0382(18) 0.0410(17) 0.054(2) -0.0034(14) 0.0089(15) 0.0054(14)
C11 0.045(2) 0.055(2) 0.057(2) -0.0079(17) 0.0148(16) -0.0095(16)
C12 0.0308(16) 0.0353(16) 0.060(2) 0.0054(14) 0.0131(14) 0.0114(13)
C13 0.065(3) 0.084(3) 0.0411(19) -0.0044(18) 0.0112(18) 0.031(2)
C14 0.0348(16) 0.0353(16) 0.0388(16) 0.0025(12) 0.0089(13) 0.0089(12)
C15 0.0471(19) 0.056(2) 0.0346(16) -0.0032(14) 0.0091(14) 0.0161(16)
C16 0.0473(19) 0.0500(19) 0.0372(17) 0.0008(14) 0.0014(14) 0.0144(15)
C17 0.0356(16) 0.0295(15) 0.0497(18) 0.0002(13) 0.0083(14) 0.0046(12)
C18 0.0282(15) 0.0296(14) 0.0384(15) 0.0007(12) 0.0053(12) 0.0029(11)
C19 0.0310(15) 0.0289(14) 0.0444(16) 0.0059(12) 0.0070(13) 0.0042(12)
C21 0.0494(19) 0.0381(16) 0.0404(16) 0.0123(13) 0.0204(14) 0.0135(14)
C22 0.0456(18) 0.0386(16) 0.0450(17) 0.0089(13) 0.0230(15) 0.0171(14)
C23 0.0282(14) 0.0259(14) 0.0376(15) 0.0014(11) 0.0050(12) 0.0062(11)
C24 0.0343(16) 0.0324(15) 0.0342(15) 0.0040(12) 0.0073(12) 0.0046(12)
C25 0.054(2) 0.056(2) 0.0333(16) -0.0022(14) 0.0041(15) -0.0326(17)
C26 0.139(4) 0.106(4) 0.041(2) -0.029(2) 0.036(2) -0.090(3)
C27 0.124(4) 0.105(3) 0.038(2) -0.016(2) 0.031(2) -0.080(3)
C28 0.0457(19) 0.0501(19) 0.0362(16) 0.0035(14) 0.0029(14) -0.0224(15)
C29 0.0285(15) 0.0319(14) 0.0335(15) 0.0058(11) 0.0006(12) -0.0024(11)
C30 0.0337(16) 0.0379(15) 0.0312(14) 0.0045(12) 0.0030(12) -0.0070(12)
C31 0.0408(18) 0.0249(14) 0.0489(18) 0.0002(12) 0.0137(15) -0.0081(13)
C33 0.067(3) 0.061(2) 0.062(2) -0.0101(18) 0.025(2) 0.0177(19)
C34 0.0360(16) 0.0314(15) 0.0524(18) -0.0057(13) 0.0143(14) 0.0041(13)
C35 0.063(2) 0.052(2) 0.055(2) 0.0044(17) 0.0073(18) 0.0173(18)
C36 0.054(2) 0.0454(19) 0.0469(19) -0.0066(15) 0.0095(16) 0.0108(16)
C37 0.0433(19) 0.0338(17) 0.081(3) -0.0026(16) 0.0170(18) 0.0104(14)
C38 0.0428(18) 0.0354(17) 0.057(2) 0.0072(14) 0.0064(15) 0.0077(14)
C39 0.057(2) 0.0412(19) 0.082(3) -0.0017(18) 0.004(2) 0.0032(17)
C40 0.066(3) 0.051(2) 0.089(3) 0.011(2) -0.008(2) -0.011(2)
C41 0.051(2) 0.074(3) 0.087(3) 0.025(2) 0.002(2) -0.013(2)
C42 0.045(2) 0.073(3) 0.068(2) 0.015(2) 0.0133(18) 0.0040(19)
C43 0.0392(18) 0.0501(19) 0.0479(19) 0.0093(15) 0.0073(15) 0.0073(15)
C49 0.077(7) 0.080(7) 0.136(9) 0.004(6) 0.043(7) 0.008(5)
C50 0.105(13) 0.20(2) 0.52(4) 0.22(3) 0.036(19) 0.057(14)
N3 0.0331(14) 0.0351(13) 0.0424(14) 0.0028(11) 0.0083(11) 0.0112(11)
N4 0.0324(13) 0.0366(13) 0.0383(13) 0.0000(10) 0.0070(11) 0.0092(11)
N7 0.0426(15) 0.0336(14) 0.0618(17) -0.0044(12) 0.0113(13) 0.0092(12)
N8 0.0365(14) 0.0330(13) 0.0449(14) -0.0057(11) 0.0119(11) 0.0048(11)
O1 0.0398(12) 0.0451(12) 0.0307(10) 0.0024(9) 0.0168(9) 0.0158(9)
O2 0.0792(19) 0.0482(15) 0.0820(18) 0.0192(13) 0.0469(16) 0.0317(13)
O5 0.0539(16) 0.0707(17) 0.0607(16) -0.0291(13) -0.0170(13) 0.0107(13)
O6 0.0626(17) 0.0619(17) 0.092(2) -0.0256(15) 0.0286(15) -0.0037(14)
O9 0.107(9) 0.28(2) 0.97(6) 0.40(3) -0.18(2) -0.056(11)
Zn1 0.02620(18) 0.02509(17) 0.03986(19) -0.00137(13) 0.00692(14) -0.00028(12)
Zn2 0.03034(19) 0.03019(18) 0.03618(19) -0.00716(13) 0.00682(14) -0.00033(13)
C20 0.0354(17) 0.0342(17) 0.0487(18) 0.0083(13) 0.0141(15) 0.0094(13)
O3 0.0511(14) 0.0351(12) 0.0630(15) 0.0099(10) -0.0048(12) 0.0115(10)
O4 0.0533(15) 0.0306(12) 0.0874(19) 0.0111(12) 0.0126(13) 0.0031(11)
O8 0.0696(18) 0.0462(14) 0.0772(18) -0.0032(13) 0.0239(15) -0.0204(12)
C32 0.0341(17) 0.0452(19) 0.0399(17) 0.0121(14) 0.0019(13) -0.0097(14)
O7 0.0610(16) 0.0437(13) 0.0610(15) 0.0132(11) 0.0229(13) -0.0109(11)
N2 0.0383(14) 0.0364(14) 0.0531(16) 0.0026(12) 0.0134(12) 0.0160(11)
C5 0.0404(18) 0.0331(16) 0.071(2) -0.0004(15) 0.0154(16) 0.0167(14)
N1 0.0312(13) 0.0301(12) 0.0376(13) 0.0013(10) 0.0065(10) 0.0085(10)
C3 0.0425(18) 0.0423(17) 0.0431(17) 0.0041(14) 0.0059(14) 0.0145(14)
C1 0.074(3) 0.058(2) 0.054(2) 0.0101(18) -0.0005(19) 0.027(2)
N6 0.0430(16) 0.0530(17) 0.0475(16) -0.0023(13) 0.0096(13) 0.0155(13)
C45 0.044(2) 0.061(2) 0.0450(18) 0.0024(16) 0.0110(15) 0.0183(17)
C48 0.0394(19) 0.058(2) 0.062(2) -0.0059(17) 0.0073(16) 0.0167(16)
N5 0.0443(16) 0.0526(16) 0.0389(14) 0.0034(12) 0.0081(12) 0.0157(13)
C46 0.066(2) 0.061(2) 0.0383(18) 0.0051(16) 0.0101(17) 0.0223(19)
C47 0.072(3) 0.062(2) 0.0413(19) 0.0007(16) 0.0181(18) 0.020(2)
C44 0.092(4) 0.139(5) 0.047(2) 0.016(3) 0.013(2) 0.063(3)

loop_
_atom_type_symbol
_atom_type_description
_atom_type_scat_dispersion_real
_atom_type_scat_dispersion_imag
_atom_type_scat_source
C C 0.0033 0.0016 'International Tables Vol C Tables 4.2.6.8 and 6.1.1.4'
H H 0.0000 0.0000 'International Tables Vol C Tables 4.2.6.8 and 6.1.1.4'
N N 0.0061 0.0033 'International Tables Vol C Tables 4.2.6.8 and 6.1.1.4'
O O 0.0106 0.0060 'International Tables Vol C Tables 4.2.6.8 and 6.1.1.4'
Zn Zn 0.2839 1.4301 'International Tables Vol C Tables 4.2.6.8 and 6.1.1.4'

loop_
_geom_angle_atom_site_label_1
_geom_angle_atom_site_label_2
_geom_angle_atom_site_label_3
_geom_angle
_geom_angle_site_symmetry_1
_geom_angle_site_symmetry_3
_geom_angle_publ_flag
C3 C4 N2 106.9(3) . . ?
C3 C4 H4 126.6 . . ?
N2 C4 H4 126.6 . . ?
N1 C2 N2 109.9(3) . . ?
N1 C2 C1 125.2(3) . . ?
N2 C2 C1 124.9(3) . . ?
C11 C6 C7 119.2(3) . . ?
C11 C6 H6 120.4 . . ?
C7 C6 H6 120.4 . . ?
C8 C7 C6 121.6(3) . . ?
C8 C7 H7 119.2 . . ?
C6 C7 H7 119.2 . . ?
C7 C8 C9 119.2(3) . . ?
C7 C8 C5 121.8(3) . . ?
C9 C8 C5 119.0(3) . . ?
C10 C9 C8 118.3(3) . . ?
C10 C9 C12 122.3(3) . . ?
C8 C9 C12 119.4(3) . . ?
C11 C10 C9 121.6(3) . . ?
C11 C10 H10 119.2 . . ?
C9 C10 H10 119.2 . . ?
C6 C11 C10 120.1(3) . . ?
C6 C11 H11 120.0 . . ?
C10 C11 H11 120.0 . . ?
N3 C12 C9 112.8(2) . . ?
N3 C12 H12A 109.0 . . ?
C9 C12 H12A 109.0 . . ?
N3 C12 H12B 109.0 . . ?
C9 C12 H12B 109.0 . . ?
H12A C12 H12B 107.8 . . ?
C14 C13 H13A 109.5 . . ?
C14 C13 H13B 109.5 . . ?
H13A C13 H13B 109.5 . . ?
C14 C13 H13C 109.5 . . ?
H13A C13 H13C 109.5 . . ?
H13B C13 H13C 109.5 . . ?
N4 C14 N3 110.2(3) . . ?
N4 C14 C13 125.5(3) . . ?
N3 C14 C13 124.3(3) . . ?
C16 C15 N4 109.8(3) . . ?
C16 C15 H15 125.1 . . ?
N4 C15 H15 125.1 . . ?
C15 C16 N3 106.4(3) . . ?
C15 C16 H16 126.8 . . ?
N3 C16 H16 126.8 . . ?
O2 C17 O1 122.8(3) . . ?
O2 C17 C18 119.1(3) . . ?
O1 C17 C18 118.0(2) . . ?
C24 C18 C19 118.0(2) . . ?
C24 C18 C17 120.4(3) . . ?
C19 C18 C17 121.5(2) . . ?
C21 C19 C18 118.9(3) . . ?
C21 C19 C20 115.0(3) . . ?
C18 C19 C20 126.1(3) . . ?
C19 C21 C22 121.5(3) . . ?
C19 C21 H21 119.2 . . ?
C22 C21 H21 119.2 . . ?
C23 C22 C21 121.8(3) . . ?
C23 C22 H22 119.1 . . ?
C21 C22 H22 119.1 . . ?
C22 C23 C24 116.7(2) . . ?
C22 C23 C23 120.8(3) . 3_576 ?
C24 C23 C23 122.5(3) . 3_576 ?
C23 C24 C18 122.9(3) . . ?
C23 C24 H24 118.6 . . ?
C18 C24 H24 118.6 . . ?
C30 C25 C26 116.8(3) . . ?
C30 C25 C25 121.9(3) . 3_667 ?
C26 C25 C25 121.3(4) . 3_667 ?
C27 C26 C25 120.8(3) . . ?
C27 C26 H26 119.6 . . ?
C25 C26 H26 119.6 . . ?
C26 C27 C28 122.1(3) . . ?
C26 C27 H27 118.9 . . ?
C28 C27 H27 118.9 . . ?
C27 C28 C29 118.0(3) . . ?
C27 C28 C32 118.9(3) . . ?
C29 C28 C32 123.1(3) . . ?
C30 C29 C28 119.2(3) . . ?
C30 C29 C31 116.1(2) . . ?
C28 C29 C31 124.4(3) . . ?
C25 C30 C29 122.8(3) . . ?
C25 C30 H30 118.6 . . ?
C29 C30 H30 118.6 . . ?
O6 C31 O5 126.4(3) . . ?
O6 C31 C29 120.1(3) . . ?
O5 C31 C29 113.2(3) . . ?
C34 C33 H33A 109.5 . . ?
C34 C33 H33B 109.5 . . ?
H33A C33 H33B 109.5 . . ?
C34 C33 H33C 109.5 . . ?
H33A C33 H33C 109.5 . . ?
H33B C33 H33C 109.5 . . ?
N8 C34 N7 109.8(3) . . ?
N8 C34 C33 126.2(3) . . ?
N7 C34 C33 124.0(3) . . ?
C36 C35 N7 107.3(3) . . ?
C36 C35 H35 126.4 . . ?
N7 C35 H35 126.4 . . ?
C35 C36 N8 108.7(3) . . ?
C35 C36 H36 125.6 . . ?
N8 C36 H36 125.6 . . ?
N7 C37 C38 112.4(3) . . ?
N7 C37 H37A 109.1 . . ?
C38 C37 H37A 109.1 . . ?
N7 C37 H37B 109.1 . . ?
C38 C37 H37B 109.1 . . ?
H37A C37 H37B 107.9 . . ?
C39 C38 C43 118.8(3) . . ?
C39 C38 C37 121.9(3) . . ?
C43 C38 C37 119.3(3) . . ?
C40 C39 C38 122.0(4) . . ?
C40 C39 H39 119.0 . . ?
C38 C39 H39 119.0 . . ?
C39 C40 C41 119.5(4) . . ?
C39 C40 H40 120.3 . . ?
C41 C40 H40 120.3 . . ?
C40 C41 C42 119.7(4) . . ?
C40 C41 H41 120.2 . . ?
C42 C41 H41 120.2 . . ?
C43 C42 C41 121.2(4) . . ?
C43 C42 H42 119.4 . . ?
C41 C42 H42 119.4 . . ?
C38 C43 C42 118.8(3) . . ?
C38 C43 C48 120.8(3) . . ?
C42 C43 C48 120.5(3) . . ?
O9 C50 C49 119.3(11) . . ?
C14 N3 C16 107.8(2) . . ?
C14 N3 C12 127.3(3) . . ?
C16 N3 C12 124.5(3) . . ?
C14 N4 C15 105.9(2) . . ?
C14 N4 Zn1 127.7(2) . . ?
C15 N4 Zn1 126.42(19) . . ?
C34 N7 C35 107.5(3) . . ?
C34 N7 C37 126.1(3) . . ?
C35 N7 C37 126.2(3) . . ?
C34 N8 C36 106.7(3) . . ?
C34 N8 Zn2 125.0(2) . . ?
C36 N8 Zn2 126.5(2) . . ?
C17 O1 Zn1 116.34(18) . . ?
C31 O5 Zn2 130.4(2) . . ?
O3 Zn1 O1 120.50(10) 4_575 . ?
O3 Zn1 N4 105.79(10) 4_575 . ?
O1 Zn1 N4 115.38(9) . . ?
O3 Zn1 N1 105.51(10) 4_575 2_655 ?
O1 Zn1 N1 105.72(9) . 2_655 ?
N4 Zn1 N1 101.95(10) . 2_655 ?
O7 Zn2 O5 125.37(11) 4_565 . ?
O7 Zn2 N8 115.46(10) 4_565 . ?
O5 Zn2 N8 104.37(11) . . ?
O7 Zn2 N5 105.74(11) 4_565 2_546 ?
O5 Zn2 N5 100.28(12) . 2_546 ?
N8 Zn2 N5 102.25(11) . 2_546 ?
O4 C20 O3 125.6(3) . . ?
O4 C20 C19 120.2(3) . . ?
O3 C20 C19 113.8(3) . . ?
C20 O3 Zn1 121.6(2) . 4_576 ?
O8 C32 O7 125.7(3) . . ?
O8 C32 C28 120.8(3) . . ?
O7 C32 C28 113.5(3) . . ?
C32 O7 Zn2 127.0(2) . 4_566 ?
C2 N2 C4 107.4(2) . . ?
C2 N2 C5 127.0(3) . . ?
C4 N2 C5 125.6(3) . . ?
N2 C5 C8 113.3(3) . . ?
N2 C5 H5A 108.9 . . ?
C8 C5 H5A 108.9 . . ?
N2 C5 H5B 108.9 . . ?
C8 C5 H5B 108.9 . . ?
H5A C5 H5B 107.7 . . ?
C2 N1 C3 106.9(2) . . ?
C2 N1 Zn1 127.0(2) . 2_645 ?
C3 N1 Zn1 125.67(19) . 2_645 ?
C4 C3 N1 108.9(3) . . ?
C4 C3 H3 125.5 . . ?
N1 C3 H3 125.5 . . ?
C2 C1 H1A 109.5 . . ?
C2 C1 H1B 109.5 . . ?
H1A C1 H1B 109.5 . . ?
C2 C1 H1C 109.5 . . ?
H1A C1 H1C 109.5 . . ?
H1B C1 H1C 109.5 . . ?
C45 N6 C47 106.9(3) . . ?
C45 N6 C48 128.8(3) . . ?
C47 N6 C48 123.8(3) . . ?
N5 C45 N6 110.6(3) . . ?
N5 C45 C44 125.5(3) . . ?
N6 C45 C44 123.8(3) . . ?
N6 C48 C43 111.9(3) . . ?
N6 C48 H48A 109.2 . . ?
C43 C48 H48A 109.2 . . ?
N6 C48 H48B 109.2 . . ?
C43 C48 H48B 109.2 . . ?
H48A C48 H48B 107.9 . . ?
C45 N5 C46 106.6(3) . . ?
C45 N5 Zn2 129.9(2) . 2_556 ?
C46 N5 Zn2 123.5(2) . 2_556 ?
C47 C46 N5 108.9(3) . . ?
C47 C46 H46 125.6 . . ?
N5 C46 H46 125.6 . . ?
C46 C47 N6 107.0(3) . . ?
C46 C47 H47 126.5 . . ?
N6 C47 H47 126.5 . . ?
C45 C44 H44A 109.5 . . ?
C45 C44 H44B 109.5 . . ?
H44A C44 H44B 109.5 . . ?
C45 C44 H44C 109.5 . . ?
H44A C44 H44C 109.5 . . ?
H44B C44 H44C 109.5 . . ?

loop_
_geom_bond_atom_site_label_1
_geom_bond_atom_site_label_2
_geom_bond_distance
_geom_bond_site_symmetry_2
_geom_bond_publ_flag
C4 C3 1.342(4) . ?
C4 N2 1.376(4) . ?
C4 H4 0.9300 . ?
C2 N1 1.322(4) . ?
C2 N2 1.352(4) . ?
C2 C1 1.475(5) . ?
C6 C11 1.376(5) . ?
C6 C7 1.382(5) . ?
C6 H6 0.9300 . ?
C7 C8 1.380(4) . ?
C7 H7 0.9300 . ?
C8 C9 1.412(4) . ?
C8 C5 1.514(4) . ?
C9 C10 1.384(4) . ?
C9 C12 1.519(4) . ?
C10 C11 1.376(5) . ?
C10 H10 0.9300 . ?
C11 H11 0.9300 . ?
C12 N3 1.472(3) . ?
C12 H12A 0.9700 . ?
C12 H12B 0.9700 . ?
C13 C14 1.486(4) . ?
C13 H13A 0.9600 . ?
C13 H13B 0.9600 . ?
C13 H13C 0.9600 . ?
C14 N4 1.330(4) . ?
C14 N3 1.347(4) . ?
C15 C16 1.341(4) . ?
C15 N4 1.380(4) . ?
C15 H15 0.9300 . ?
C16 N3 1.373(4) . ?
C16 H16 0.9300 . ?
C17 O2 1.224(4) . ?
C17 O1 1.263(3) . ?
C17 C18 1.511(4) . ?
C18 C24 1.403(4) . ?
C18 C19 1.410(4) . ?
C19 C21 1.377(4) . ?
C19 C20 1.519(4) . ?
C21 C22 1.379(4) . ?
C21 H21 0.9300 . ?
C22 C23 1.381(4) . ?
C22 H22 0.9300 . ?
C23 C24 1.399(4) . ?
C23 C23 1.502(5) 3_576 ?
C24 H24 0.9300 . ?
C25 C30 1.376(4) . ?
C25 C26 1.394(4) . ?
C25 C25 1.493(6) 3_667 ?
C26 C27 1.376(5) . ?
C26 H26 0.9300 . ?
C27 C28 1.372(5) . ?
C27 H27 0.9300 . ?
C28 C29 1.396(4) . ?
C28 C32 1.505(4) . ?
C29 C30 1.390(4) . ?
C29 C31 1.506(4) . ?
C30 H30 0.9300 . ?
C31 O6 1.231(4) . ?
C31 O5 1.246(4) . ?
C33 C34 1.484(5) . ?
C33 H33A 0.9600 . ?
C33 H33B 0.9600 . ?
C33 H33C 0.9600 . ?
C34 N8 1.327(4) . ?
C34 N7 1.346(4) . ?
C35 C36 1.341(5) . ?
C35 N7 1.363(4) . ?
C35 H35 0.9300 . ?
C36 N8 1.373(4) . ?
C36 H36 0.9300 . ?
C37 N7 1.465(4) . ?
C37 C38 1.524(5) . ?
C37 H37A 0.9700 . ?
C37 H37B 0.9700 . ?
C38 C39 1.391(5) . ?
C38 C43 1.391(4) . ?
C39 C40 1.370(6) . ?
C39 H39 0.9300 . ?
C40 C41 1.367(6) . ?
C40 H40 0.9300 . ?
C41 C42 1.391(6) . ?
C41 H41 0.9300 . ?
C42 C43 1.391(5) . ?
C42 H42 0.9300 . ?
C43 C48 1.524(5) . ?
C49 C50 1.506(9) . ?
C50 O9 1.387(10) . ?
N4 Zn1 2.035(2) . ?
N8 Zn2 2.009(2) . ?
O1 Zn1 1.9834(18) . ?
O5 Zn2 1.923(2) . ?
Zn1 O3 1.960(2) 4_575 ?
Zn1 N1 2.037(2) 2_655 ?
Zn2 O7 1.909(2) 4_565 ?
Zn2 N5 2.022(3) 2_546 ?
C20 O4 1.217(4) . ?
C20 O3 1.286(4) . ?
O8 C32 1.221(4) . ?
C32 O7 1.276(4) . ?
N2 C5 1.467(3) . ?
C5 H5A 0.9700 . ?
C5 H5B 0.9700 . ?
N1 C3 1.380(4) . ?
C3 H3 0.9300 . ?
C1 H1A 0.9600 . ?
C1 H1B 0.9600 . ?
C1 H1C 0.9600 . ?
N6 C45 1.345(4) . ?
N6 C47 1.369(4) . ?
N6 C48 1.456(4) . ?
C45 N5 1.315(4) . ?
C45 C44 1.492(5) . ?
C48 H48A 0.9700 . ?
C48 H48B 0.9700 . ?
N5 C46 1.370(4) . ?
C46 C47 1.344(5) . ?
C46 H46 0.9300 . ?
C47 H47 0.9300 . ?
C44 H44A 0.9600 . ?
C44 H44B 0.9600 . ?
C44 H44C 0.9600 . ?

loop_
_geom_torsion_atom_site_label_1
_geom_torsion_atom_site_label_2
_geom_torsion_atom_site_label_3
_geom_torsion_atom_site_label_4
_geom_torsion
_geom_torsion_site_symmetry_1
_geom_torsion_site_symmetry_2
_geom_torsion_site_symmetry_3
_geom_torsion_site_symmetry_4
_geom_torsion_publ_flag
C11 C6 C7 C8 0.7(5) . . . . ?
C6 C7 C8 C9 0.6(5) . . . . ?
C6 C7 C8 C5 179.9(3) . . . . ?
C7 C8 C9 C10 -1.5(4) . . . . ?
C5 C8 C9 C10 179.2(3) . . . . ?
C7 C8 C9 C12 178.0(3) . . . . ?
C5 C8 C9 C12 -1.3(4) . . . . ?
C8 C9 C10 C11 1.1(5) . . . . ?
C12 C9 C10 C11 -178.3(3) . . . . ?
C7 C6 C11 C10 -1.1(5) . . . . ?
C9 C10 C11 C6 0.2(5) . . . . ?
C10 C9 C12 N3 11.4(4) . . . . ?
C8 C9 C12 N3 -168.0(3) . . . . ?
N4 C15 C16 N3 -0.4(4) . . . . ?
O2 C17 C18 C24 -173.7(3) . . . . ?
O1 C17 C18 C24 2.6(4) . . . . ?
O2 C17 C18 C19 4.4(5) . . . . ?
O1 C17 C18 C19 -179.3(3) . . . . ?
C24 C18 C19 C21 5.2(4) . . . . ?
C17 C18 C19 C21 -173.0(3) . . . . ?
C24 C18 C19 C20 -174.8(3) . . . . ?
C17 C18 C19 C20 7.0(5) . . . . ?
C18 C19 C21 C22 -4.1(5) . . . . ?
C20 C19 C21 C22 176.0(3) . . . . ?
C19 C21 C22 C23 -0.4(5) . . . . ?
C21 C22 C23 C24 3.5(5) . . . . ?
C21 C22 C23 C23 -179.5(3) . . . 3_576 ?
C22 C23 C24 C18 -2.1(4) . . . . ?
C23 C23 C24 C18 -179.1(3) 3_576 . . . ?
C19 C18 C24 C23 -2.2(4) . . . . ?
C17 C18 C24 C23 176.0(3) . . . . ?
C30 C25 C26 C27 -1.9(8) . . . . ?
C25 C25 C26 C27 178.5(5) 3_667 . . . ?
C25 C26 C27 C28 -1.9(9) . . . . ?
C26 C27 C28 C29 3.1(8) . . . . ?
C26 C27 C28 C32 -179.3(5) . . . . ?
C27 C28 C29 C30 -0.5(5) . . . . ?
C32 C28 C29 C30 -178.0(3) . . . . ?
C27 C28 C29 C31 -173.9(4) . . . . ?
C32 C28 C29 C31 8.5(5) . . . . ?
C26 C25 C30 C29 4.5(6) . . . . ?
C25 C25 C30 C29 -175.9(4) 3_667 . . . ?
C28 C29 C30 C25 -3.4(5) . . . . ?
C31 C29 C30 C25 170.6(3) . . . . ?
C30 C29 C31 O6 71.8(4) . . . . ?
C28 C29 C31 O6 -114.6(4) . . . . ?
C30 C29 C31 O5 -102.7(3) . . . . ?
C28 C29 C31 O5 70.9(4) . . . . ?
N7 C35 C36 N8 0.5(4) . . . . ?
N7 C37 C38 C39 -17.2(5) . . . . ?
N7 C37 C38 C43 163.6(3) . . . . ?
C43 C38 C39 C40 -1.0(6) . . . . ?
C37 C38 C39 C40 179.8(4) . . . . ?
C38 C39 C40 C41 -1.3(6) . . . . ?
C39 C40 C41 C42 2.3(6) . . . . ?
C40 C41 C42 C43 -1.1(6) . . . . ?
C39 C38 C43 C42 2.2(5) . . . . ?
C37 C38 C43 C42 -178.5(3) . . . . ?
C39 C38 C43 C48 -179.0(3) . . . . ?
C37 C38 C43 C48 0.3(5) . . . . ?
C41 C42 C43 C38 -1.2(6) . . . . ?
C41 C42 C43 C48 180.0(3) . . . . ?
N4 C14 N3 C16 -0.9(3) . . . . ?
C13 C14 N3 C16 177.3(3) . . . . ?
N4 C14 N3 C12 171.7(3) . . . . ?
C13 C14 N3 C12 -10.1(5) . . . . ?
C15 C16 N3 C14 0.8(4) . . . . ?
C15 C16 N3 C12 -172.0(3) . . . . ?
C9 C12 N3 C14 -81.9(4) . . . . ?
C9 C12 N3 C16 89.5(4) . . . . ?
N3 C14 N4 C15 0.6(3) . . . . ?
C13 C14 N4 C15 -177.6(3) . . . . ?
N3 C14 N4 Zn1 -178.87(19) . . . . ?
C13 C14 N4 Zn1 3.0(5) . . . . ?
C16 C15 N4 C14 -0.1(4) . . . . ?
C16 C15 N4 Zn1 179.4(2) . . . . ?
N8 C34 N7 C35 0.3(4) . . . . ?
C33 C34 N7 C35 -178.7(3) . . . . ?
N8 C34 N7 C37 176.8(3) . . . . ?
C33 C34 N7 C37 -2.3(5) . . . . ?
C36 C35 N7 C34 -0.5(4) . . . . ?
C36 C35 N7 C37 -177.0(3) . . . . ?
C38 C37 N7 C34 -83.4(4) . . . . ?
C38 C37 N7 C35 92.4(4) . . . . ?
N7 C34 N8 C36 0.0(4) . . . . ?
C33 C34 N8 C36 179.0(3) . . . . ?
N7 C34 N8 Zn2 -165.3(2) . . . . ?
C33 C34 N8 Zn2 13.7(5) . . . . ?
C35 C36 N8 C34 -0.3(4) . . . . ?
C35 C36 N8 Zn2 164.7(2) . . . . ?
O2 C17 O1 Zn1 1.2(4) . . . . ?
C18 C17 O1 Zn1 -175.0(2) . . . . ?
O6 C31 O5 Zn2 -2.4(5) . . . . ?
C29 C31 O5 Zn2 171.8(2) . . . . ?
C21 C19 C20 O4 83.9(4) . . . . ?
C18 C19 C20 O4 -96.1(4) . . . . ?
C21 C19 C20 O3 -89.0(3) . . . . ?
C18 C19 C20 O3 91.1(4) . . . . ?
O4 C20 O3 Zn1 -4.5(4) . . . 4_576 ?
C19 C20 O3 Zn1 167.92(19) . . . 4_576 ?
C27 C28 C32 O8 -150.9(4) . . . . ?
C29 C28 C32 O8 26.7(5) . . . . ?
C27 C28 C32 O7 28.2(5) . . . . ?
C29 C28 C32 O7 -154.3(3) . . . . ?
O8 C32 O7 Zn2 25.7(5) . . . 4_566 ?
C28 C32 O7 Zn2 -153.3(2) . . . 4_566 ?
N1 C2 N2 C4 -0.5(4) . . . . ?
C1 C2 N2 C4 178.4(3) . . . . ?
N1 C2 N2 C5 -177.1(3) . . . . ?
C1 C2 N2 C5 1.8(5) . . . . ?
C3 C4 N2 C2 -0.1(4) . . . . ?
C3 C4 N2 C5 176.5(3) . . . . ?
C2 N2 C5 C8 86.7(4) . . . . ?
C4 N2 C5 C8 -89.3(4) . . . . ?
C7 C8 C5 N2 6.0(5) . . . . ?
C9 C8 C5 N2 -174.8(3) . . . . ?
N2 C2 N1 C3 0.9(3) . . . . ?
C1 C2 N1 C3 -178.0(3) . . . . ?
N2 C2 N1 Zn1 173.45(19) . . . 2_645 ?
C1 C2 N1 Zn1 -5.4(5) . . . 2_645 ?
N2 C4 C3 N1 0.6(4) . . . . ?
C2 N1 C3 C4 -0.9(4) . . . . ?
Zn1 N1 C3 C4 -173.7(2) 2_645 . . . ?
C47 N6 C45 N5 1.6(4) . . . . ?
C48 N6 C45 N5 -170.8(3) . . . . ?
C47 N6 C45 C44 -176.3(4) . . . . ?
C48 N6 C45 C44 11.3(6) . . . . ?
C45 N6 C48 C43 99.4(4) . . . . ?
C47 N6 C48 C43 -71.8(4) . . . . ?
C38 C43 C48 N6 143.8(3) . . . . ?
C42 C43 C48 N6 -37.4(5) . . . . ?
N6 C45 N5 C46 -1.1(4) . . . . ?
C44 C45 N5 C46 176.7(4) . . . . ?
N6 C45 N5 Zn2 179.5(2) . . . 2_556 ?
C44 C45 N5 Zn2 -2.7(6) . . . 2_556 ?
C45 N5 C46 C47 0.2(5) . . . . ?
Zn2 N5 C46 C47 179.6(3) 2_556 . . . ?
N5 C46 C47 N6 0.8(5) . . . . ?
C45 N6 C47 C46 -1.4(4) . . . . ?
C48 N6 C47 C46 171.5(3) . . . . ?
